data_2215817
loop_
_publ_author_name
'Annamalai Subashini'
'Packianathan Thomas Muthiah'
'Gabriele Bocelli'
'Andrea Cantoni'

_publ_section_title
;2,6-Diamino-5-(2,4-diamino-6-oxo-1,6-dihydropyrimidin-5-ylmethyl)-4-oxopyrimidin-1-ium
 3,5-dinitrobenzoate
;
_journal_coeditor_code BT2550
_journal_issue 11
_journal_name_full 'Acta Crystallographica Section E'
_journal_page_first o4408
_journal_page_last o4409
_journal_paper_doi 10.1107/S1600536807051276
_journal_volume 63
_journal_year 2007
_chemical_formula_iupac 'C9 H13 N8 O2 +, C7 H3 N2 O6 -'
_chemical_formula_moiety 'C9 H13 N8 O2 +, C7 H3 N2 O6 -'
_chemical_formula_sum 'C16 H16 N10 O8'
_chemical_formula_weight 476.39
_chemical_name_systematic
'2,6-Diamino-5-(2,4-diamino-6-oxo-1,6-dihydropyrimidin-5-ylmethyl)-4-oxopyrimidin-1-ium 3,5-dinitrobenzoate'
_space_group_IT_number 14
_symmetry_cell_setting monoclinic
_symmetry_space_group_name_Hall '-P 2yn'
_symmetry_space_group_name_H-M 'P 1 21/n 1'
_atom_sites_solution_hydrogens geom
_atom_sites_solution_primary direct
_atom_sites_solution_secondary difmap
_cell_angle_alpha 90
_cell_angle_beta 92.70(2)
_cell_angle_gamma 90
_cell_formula_units_Z 4
_cell_length_a 7.365(2)
_cell_length_b 19.788(3)
_cell_length_c 13.658(2)
_cell_measurement_reflns_used 25
_cell_measurement_temperature 293
_cell_measurement_theta_max 28.0
_cell_measurement_theta_min 1.8
_cell_volume 1988.3(7)
_computing_cell_refinement 'SMART (Bruker, 2001)'
_computing_data_collection 'SMART (Bruker, 2001)'
_computing_data_reduction 'SAINT (Bruker, 2001)'
_computing_molecular_graphics 'PLATON (Spek, 2003)'
_computing_publication_material 'PLATON (Spek, 2003)'
_computing_structure_refinement 'SHELXL97 (Sheldrick, 1997)'
_computing_structure_solution 'SHELXS97 (Sheldrick, 1997)'
_diffrn_ambient_temperature 293
_diffrn_measured_fraction_theta_full 0.882
_diffrn_measured_fraction_theta_max 0.882
_diffrn_measurement_device_type 'Bruker SMART CCD'
_diffrn_measurement_method \w
_diffrn_radiation_monochromator graphite
_diffrn_radiation_source 'fine-focus sealed tube'
_diffrn_radiation_type MoK\a
_diffrn_radiation_wavelength 0.71073
_diffrn_reflns_av_R_equivalents 0.0270
_diffrn_reflns_av_sigmaI/netI 0.0243
_diffrn_reflns_limit_h_max 9
_diffrn_reflns_limit_h_min -9
_diffrn_reflns_limit_k_max 25
_diffrn_reflns_limit_k_min -24
_diffrn_reflns_limit_l_max 15
_diffrn_reflns_limit_l_min -18
_diffrn_reflns_number 14081
_diffrn_reflns_reduction_process ' ?'
_diffrn_reflns_theta_full 27.98
_diffrn_reflns_theta_max 27.98
_diffrn_reflns_theta_min 1.81
_diffrn_standards_decay_% 0
_exptl_absorpt_coefficient_mu 0.131
_exptl_absorpt_correction_type none
_exptl_crystal_colour dark-red
_exptl_crystal_density_diffrn 1.591
_exptl_crystal_density_method 'Not Measured'
_exptl_crystal_description plate-like
_exptl_crystal_F_000 984
_exptl_crystal_size_max 0.16
_exptl_crystal_size_mid 0.13
_exptl_crystal_size_min 0.11
_refine_diff_density_max 0.301
_refine_diff_density_min -0.198
_refine_ls_extinction_method none
_refine_ls_goodness_of_fit_ref 1.029
_refine_ls_hydrogen_treatment constr
_refine_ls_matrix_type full
_refine_ls_number_parameters 307
_refine_ls_number_reflns 4216
_refine_ls_number_restraints 0
_refine_ls_restrained_S_all 1.029
_refine_ls_R_factor_all 0.0636
_refine_ls_R_factor_gt 0.0441
_refine_ls_shift/su_max 0.000
_refine_ls_shift/su_mean 0.000
_refine_ls_structure_factor_coef Fsqd
_refine_ls_weighting_details 'calc w=1/[\s^2^(Fo^2^)+(0.0811P)^2^] where P=(Fo^2^+2Fc^2^)/3'
_refine_ls_weighting_scheme calc
_refine_ls_wR_factor_gt 0.1210
_refine_ls_wR_factor_ref 0.1287
_reflns_number_gt 3046
_reflns_number_total 4216
_reflns_threshold_expression I>2\s(I)
_cod_data_source_file bt2550.cif
_cod_data_source_block I
_cod_depositor_comments
;
The following automatic conversions were performed:
'_symmetry_cell_setting' value 'Monoclinic' changed to 'monoclinic'
according to '/home/saulius/struct/CIF-dictionaries/cif_core.dic'
dictionary named 'cif_core.dic' version 2.4.1 from 2010-06-29.

Automatic conversion script
Id: cif_fix_enum 1527 2010-12-29 10:47:43Z saulius 

The following automatic conversions were performed:

'_symmetry_cell_setting' value 'Monoclinic' changed to 'monoclinic'
according to /home/saulius/struct/CIF-dictionaries/cif_core.dic
dictionary named 'cif_core.dic' version 2.4.1 from 2010-06-29.

Automatic conversion script
Id: cif_fix_values 1715 2011-07-08 13:25:40Z adriana 
;
_cod_original_sg_symbol_H-M 'P 21/n'
_cod_database_code 2215817
_cod_database_fobs_code 2215817

loop_
_symmetry_equiv_pos_as_xyz
x,y,z
1/2-x,1/2+y,1/2-z
-x,-y,-z
1/2+x,1/2-y,1/2+z

loop_
_atom_site_aniso_label
_atom_site_aniso_U_11
_atom_site_aniso_U_22
_atom_site_aniso_U_33
_atom_site_aniso_U_12
_atom_site_aniso_U_13
_atom_site_aniso_U_23
O1 0.0745(8) 0.0519(7) 0.0404(7) 0.0040(6) -0.0138(6) 0.0025(6)
O1' 0.0486(6) 0.0573(7) 0.0440(7) 0.0097(5) -0.0154(5) 0.0005(5)
N1 0.0461(7) 0.0411(7) 0.0398(8) 0.0077(6) -0.0082(6) -0.0018(6)
N2 0.0595(9) 0.0471(9) 0.0504(9) 0.0016(7) -0.0150(7) -0.0067(7)
N3 0.0503(8) 0.0503(9) 0.0378(8) 0.0013(6) -0.0127(6) -0.0040(6)
N3' 0.0485(7) 0.0545(8) 0.0319(7) 0.0044(6) -0.0075(6) -0.0021(6)
N4' 0.0516(8) 0.0698(10) 0.0414(8) 0.0093(7) -0.0032(7) -0.0080(7)
N5' 0.0447(7) 0.0439(8) 0.0407(8) 0.0034(6) -0.0073(6) -0.0019(6)
N6 0.0668(9) 0.0488(8) 0.0498(9) 0.0073(7) -0.0219(7) -0.0056(7)
N6' 0.0576(9) 0.0603(10) 0.0417(8) 0.0160(7) -0.0148(7) -0.0063(7)
C1' 0.0431(8) 0.0373(8) 0.0369(9) 0.0010(6) -0.0068(7) 0.0010(6)
C2 0.0380(7) 0.0448(9) 0.0388(9) 0.0032(6) -0.0015(6) -0.0057(7)
C2' 0.0438(8) 0.0384(8) 0.0408(9) -0.0014(7) -0.0057(7) 0.0022(7)
C4 0.0463(9) 0.0481(10) 0.0358(9) 0.0041(7) -0.0018(7) -0.0014(7)
C4' 0.0413(8) 0.0412(9) 0.0418(9) -0.0029(7) -0.0026(7) 0.0020(7)
C5 0.0418(8) 0.0438(9) 0.0370(9) 0.0036(7) -0.0019(7) -0.0044(7)
C6 0.0386(8) 0.0451(9) 0.0388(9) 0.0049(7) -0.0033(7) -0.0070(7)
C6' 0.0470(8) 0.0366(8) 0.0383(9) -0.0011(7) -0.0075(7) 0.0022(7)
C7 0.0473(9) 0.0451(9) 0.0396(9) -0.0006(7) -0.0032(7) 0.0011(7)
O2 0.0637(7) 0.0443(7) 0.0494(7) 0.0036(5) -0.0145(6) -0.0006(5)
O3 0.0738(9) 0.0588(8) 0.0552(8) -0.0089(6) -0.0301(7) 0.0021(6)
O4 0.1656(19) 0.0644(11) 0.0883(14) -0.0240(11) -0.0110(14) -0.0248(9)
O5 0.1369(16) 0.0435(9) 0.1173(15) -0.0002(10) 0.0165(13) 0.0075(9)
O6 0.1006(12) 0.0851(11) 0.0517(9) 0.0199(9) -0.0167(8) 0.0157(8)
O7 0.0696(8) 0.0749(10) 0.0509(8) 0.0031(7) -0.0127(7) -0.0091(7)
N7 0.0960(14) 0.0448(10) 0.0698(13) -0.0107(9) 0.0257(11) -0.0044(9)
N8 0.0529(8) 0.0671(11) 0.0386(8) 0.0062(8) -0.0020(7) 0.0070(8)
C8 0.0385(8) 0.0441(9) 0.0413(9) -0.0038(6) -0.0006(7) 0.0001(7)
C9 0.0515(9) 0.0498(10) 0.0418(10) -0.0084(8) 0.0003(7) -0.0041(8)
C10 0.0583(10) 0.0415(10) 0.0508(11) -0.0045(8) 0.0163(8) -0.0005(8)
C11 0.0548(10) 0.0484(10) 0.0473(10) 0.0065(8) 0.0117(8) 0.0102(8)
C12 0.0427(8) 0.0528(10) 0.0365(9) 0.0018(7) 0.0026(7) 0.0042(7)
C13 0.0413(8) 0.0429(9) 0.0407(9) -0.0018(7) 0.0004(7) 0.0004(7)
C14 0.0414(8) 0.0485(10) 0.0441(10) -0.0034(7) -0.0078(7) 0.0032(7)

loop_
_atom_site_type_symbol
_atom_site_label
_atom_site_fract_x
_atom_site_fract_y
_atom_site_fract_z
_atom_site_U_iso_or_equiv
_atom_site_thermal_displace_type
_atom_site_refinement_flags
_atom_site_occupancy
O O1 0.14706(18) 0.18678(6) 0.35996(9) 0.0561(4) Uani . 1.000
O O1' -0.17937(15) 0.13724(6) -0.02359(9) 0.0505(4) Uani . 1.000
N N1 -0.02333(17) 0.33870(7) 0.18543(10) 0.0427(4) Uani . 1.000
N N2 0.1212(2) 0.41207(8) 0.29440(11) 0.0529(5) Uani . 1.000
N N3 0.13675(19) 0.29771(7) 0.32142(10) 0.0466(5) Uani . 1.000
N N3' 0.07063(18) 0.07452(7) -0.05341(10) 0.0453(4) Uani . 1.000
N N4' 0.3125(2) 0.00855(8) -0.09363(11) 0.0544(5) Uani . 1.000
N N5' 0.29913(18) 0.04685(7) 0.06500(10) 0.0434(4) Uani . 1.000
N N6 -0.1676(2) 0.26934(8) 0.07117(11) 0.0559(5) Uani . 1.000
N N6' 0.2848(2) 0.08959(8) 0.21976(11) 0.0537(5) Uani . 1.000
C C1' 0.0347(2) 0.11346(8) 0.10752(11) 0.0394(5) Uani . 1.000
C C2 0.0773(2) 0.34998(8) 0.26789(12) 0.0406(5) Uani . 1.000
C C2' -0.0325(2) 0.11055(8) 0.01073(12) 0.0412(5) Uani . 1.000
C C4 0.0916(2) 0.23008(9) 0.30063(12) 0.0435(5) Uani . 1.000
C C4' 0.2293(2) 0.04365(8) -0.02568(12) 0.0416(5) Uani . 1.000
C C5 -0.0150(2) 0.21896(8) 0.21273(12) 0.0410(5) Uani . 1.000
C C6 -0.0688(2) 0.27348(8) 0.15603(12) 0.0410(5) Uani . 1.000
C C6' 0.2048(2) 0.08402(8) 0.13017(12) 0.0409(5) Uani . 1.000
C C7 -0.0736(2) 0.14767(8) 0.18496(12) 0.0442(5) Uani . 1.000
O O2 -0.16430(17) 0.43773(6) 0.07378(9) 0.0530(4) Uani . 1.000
O O3 -0.07352(19) 0.51100(7) 0.18985(10) 0.0636(5) Uani . 1.000
O O4 -0.1547(3) 0.75282(9) 0.12584(16) 0.1066(9) Uani . 1.000
O O5 -0.3364(3) 0.78625(8) 0.00784(15) 0.0989(8) Uani . 1.000
O O6 -0.5558(2) 0.62731(9) -0.23607(11) 0.0798(6) Uani . 1.000
O O7 -0.5115(2) 0.52095(8) -0.21502(10) 0.0656(5) Uani . 1.000
N N7 -0.2520(3) 0.74235(9) 0.05372(15) 0.0695(7) Uani . 1.000
N N8 -0.4934(2) 0.57961(9) -0.18840(11) 0.0530(5) Uani . 1.000
C C8 -0.2224(2) 0.55403(8) 0.04574(12) 0.0414(5) Uani . 1.000
C C9 -0.1993(2) 0.62059(9) 0.07690(13) 0.0478(6) Uani . 1.000
C C10 -0.2749(2) 0.67215(9) 0.01992(14) 0.0498(6) Uani . 1.000
C C11 -0.3740(2) 0.66040(9) -0.06636(13) 0.0499(6) Uani . 1.000
C C12 -0.3926(2) 0.59391(9) -0.09554(12) 0.0440(5) Uani . 1.000
C C13 -0.3183(2) 0.54039(9) -0.04180(12) 0.0417(5) Uani . 1.000
C C14 -0.1460(2) 0.49614(9) 0.10781(13) 0.0450(5) Uani . 1.000
H H1 -0.06050 0.37240 0.15010 0.0510 Uiso R 1.000
H H6A' 0.38810 0.07050 0.23280 0.0640 Uiso R 1.000
H H6B' 0.23310 0.11220 0.26440 0.0640 Uiso R 1.000
H H2A 0.08240 0.44570 0.25950 0.0630 Uiso R 1.000
H H2B 0.18870 0.41890 0.34660 0.0630 Uiso R 1.000
H H3 0.20730 0.30580 0.37200 0.0560 Uiso R 1.000
H H3' 0.03240 0.07160 -0.11370 0.0540 Uiso R 1.000
H H4A' 0.41250 -0.01230 -0.07850 0.0650 Uiso R 1.000
H H4B' 0.26630 0.00670 -0.15260 0.0650 Uiso R 1.000
H H6A -0.20180 0.23050 0.04880 0.0670 Uiso R 1.000
H H6B -0.19680 0.30550 0.03920 0.0670 Uiso R 1.000
H H7A -0.06640 0.12000 0.24360 0.0530 Uiso R 1.000
H H7B -0.20010 0.14900 0.16180 0.0530 Uiso R 1.000
H H9 -0.13390 0.63020 0.13510 0.0570 Uiso R 1.000
H H11 -0.42590 0.69550 -0.10320 0.0600 Uiso R 1.000
H H13 -0.33240 0.49620 -0.06410 0.0500 Uiso R 1.000

loop_
_atom_type_symbol
_atom_type_description
_atom_type_scat_dispersion_real
_atom_type_scat_dispersion_imag
_atom_type_scat_source
O O 0.0106 0.0060 'International Tables Vol C Tables 4.2.6.8 and 6.1.1.4'
N N 0.0061 0.0033 'International Tables Vol C Tables 4.2.6.8 and 6.1.1.4'
H H 0.0000 0.0000 'International Tables Vol C Tables 4.2.6.8 and 6.1.1.4'
C C 0.0033 0.0016 'International Tables Vol C Tables 4.2.6.8 and 6.1.1.4'

loop_
_geom_angle_atom_site_label_1
_geom_angle_atom_site_label_2
_geom_angle_atom_site_label_3
_geom_angle
_geom_angle_publ_flag
C2 N1 C6 121.02(14) no
C2 N3 C4 124.17(14) no
C2' N3' C4' 123.12(14) no
C4' N5' C6' 116.65(14) no
C2 N1 H1 119.47 no
C6 N1 H1 119.50 no
C2 N2 H2A 119.93 no
H2A N2 H2B 120.13 no
C2 N2 H2B 119.95 no
C2 N3 H3 117.92 no
C4 N3 H3 117.92 no
C4' N3' H3' 118.43 no
C2' N3' H3' 118.44 no
H4A' N4' H4B' 120.04 no
C4' N4' H4A' 119.96 no
C4' N4' H4B' 120.01 no
H6A N6 H6B 120.05 no
C6 N6 H6A 119.94 no
C6 N6 H6B 120.01 no
C6' N6' H6A' 120.02 no
H6A' N6' H6B' 119.91 no
C6' N6' H6B' 120.07 no
O4 N7 O5 124.3(2) no
O4 N7 C10 118.20(18) no
O5 N7 C10 117.50(19) no
O6 N8 C12 118.25(17) no
O7 N8 C12 118.97(16) no
O6 N8 O7 122.78(16) no
C6' C1' C7 121.73(14) no
C2' C1' C6' 117.81(14) no
C2' C1' C7 120.46(14) no
N1 C2 N2 120.42(15) no
N1 C2 N3 119.24(15) no
N2 C2 N3 120.31(15) no
N3' C2' C1' 116.21(14) no
O1' C2' C1' 126.22(15) no
O1' C2' N3' 117.57(14) no
N3 C4 C5 115.76(15) no
O1 C4 N3 117.41(15) no
O1 C4 C5 126.83(16) no
N4' C4' N5' 120.48(14) no
N3' C4' N5' 122.19(15) no
N3' C4' N4' 117.32(15) no
C4 C5 C7 119.63(14) no
C4 C5 C6 119.18(15) no
C6 C5 C7 121.15(14) no
N6 C6 C5 124.66(15) no
N1 C6 C5 120.48(15) no
N1 C6 N6 114.86(14) no
N6' C6' C1' 121.19(15) no
N5' C6' C1' 123.71(15) no
N5' C6' N6' 115.08(14) no
C1' C7 C5 115.92(13) no
H7A C7 H7B 107.40 no
C1' C7 H7A 108.33 no
C1' C7 H7B 108.29 no
C5 C7 H7A 108.33 no
C5 C7 H7B 108.28 no
C9 C8 C13 119.86(15) no
C9 C8 C14 120.44(15) no
C13 C8 C14 119.69(15) no
C8 C9 C10 119.04(16) no
N7 C10 C9 118.85(17) no
N7 C10 C11 118.46(17) no
C9 C10 C11 122.68(17) no
C10 C11 C12 116.73(16) no
N8 C12 C11 118.24(15) no
N8 C12 C13 118.79(16) no
C11 C12 C13 122.97(15) no
C8 C13 C12 118.70(16) no
O2 C14 O3 125.66(17) no
O2 C14 C8 117.35(15) no
O3 C14 C8 116.97(16) no
C8 C9 H9 120.39 no
C10 C9 H9 120.57 no
C10 C11 H11 121.69 no
C12 C11 H11 121.58 no
C8 C13 H13 120.66 no
C12 C13 H13 120.64 no

loop_
_geom_bond_atom_site_label_1
_geom_bond_atom_site_label_2
_geom_bond_distance
_geom_bond_publ_flag
O1 C4 1.235(2) no
O1' C2' 1.2732(19) no
O2 C14 1.251(2) no
O3 C14 1.253(2) no
O4 N7 1.208(3) no
O5 N7 1.224(3) no
O6 N8 1.224(2) no
O7 N8 1.222(2) no
N1 C2 1.337(2) no
N1 C6 1.388(2) no
N2 C2 1.317(2) no
N3 C4 1.405(2) no
N3 C2 1.329(2) no
N3' C2' 1.384(2) no
N3' C4' 1.357(2) no
N4' C4' 1.331(2) no
N5' C4' 1.320(2) no
N5' C6' 1.369(2) no
N6 C6 1.342(2) no
N6' C6' 1.337(2) no
N1 H1 0.8603 no
N2 H2B 0.8604 no
N2 H2A 0.8596 no
N3 H3 0.8597 no
N3' H3' 0.8596 no
N4' H4A' 0.8608 no
N4' H4B' 0.8602 no
N6 H6A 0.8604 no
N6 H6B 0.8603 no
N6' H6B' 0.8595 no
N6' H6A' 0.8605 no
N7 C10 1.471(3) no
N8 C12 1.467(2) no
C1' C6' 1.403(2) no
C1' C7 1.514(2) no
C1' C2' 1.391(2) no
C4 C5 1.420(2) no
C5 C7 1.518(2) no
C5 C6 1.375(2) no
C7 H7A 0.9696 no
C7 H7B 0.9701 no
C8 C9 1.392(2) no
C8 C13 1.386(2) no
C8 C14 1.517(2) no
C9 C10 1.384(3) no
C10 C11 1.376(3) no
C11 C12 1.380(3) no
C12 C13 1.386(2) no
C9 H9 0.9295 no
C11 H11 0.9293 no
C13 H13 0.9302 no

loop_
_geom_contact_atom_site_label_1
_geom_contact_atom_site_label_2
_geom_contact_distance
_geom_contact_site_symmetry_2
_geom_contact_publ_flag
O1 N6' 2.929(2) . no
O1 N6 3.251(2) 4_555 no
O1 C10 3.273(2) 2_445 no
O1' N2 2.991(2) 4_454 no
O1' N3 2.775(2) 4_454 no
O1' C2 3.302(2) 4_454 no
O1' N6 2.916(2) . no
O2 N1 2.663(2) . no
O2 C8 3.353(2) 3_565 no
O2 N8 3.049(2) 3_465 no
O2 C12 3.350(2) 3_465 no
O3 N2 2.781(2) . no
O3 O7 3.156(2) 3_465 no
O3 N6' 2.867(2) 2_555 no
O3 N4' 3.136(2) 4_455 no
O4 O6 3.096(3) 4_565 no
O5 C1' 3.419(3) 3_565 no
O5 C6' 3.355(3) 3_565 no
O5 C2' 3.418(3) 3_565 no
O6 O4 3.096(3) 4_464 no
O6 N3' 3.056(2) 2_454 no
O7 C14 2.995(2) 3_465 no
O7 O3 3.156(2) 3_465 no
O7 C6' 3.412(2) 4_454 no
O7 N6' 3.244(2) 4_454 no
O1 H6B 2.6596 4_555 no
O1 H6B' 2.0883 . no
O1 H7A 2.5511 . no
O1' H7B 2.5544 . no
O1' H3 1.9719 4_454 no
O1' H6A 2.1038 . no
O1' H2B 2.2714 4_454 no
O2 H1 1.8075 . no
O2 H6B 2.6676 . no
O2 H13 2.4896 . no
O3 H2A 1.9469 . no
O3 H9 2.5078 . no
O3 H4B' 2.5266 4_455 no
O3 H6A' 2.0570 2_555 no
O3 H1 2.7984 . no
O4 H9 2.4341 . no
O5 H11 2.4218 . no
O6 H3' 2.3427 2_454 no
O6 H11 2.4219 . no
O7 H4B' 2.5594 2_454 no
O7 H3' 2.5430 2_454 no
O7 H13 2.4439 . no
O7 H7A 2.8706 4_454 no
N1 C14 3.399(2) . no
N1 C11 3.414(2) 3_565 no
N1 O2 2.663(2) . no
N2 N8 3.164(2) 3_565 no
N2 C12 3.449(2) 3_565 no
N2 O3 2.781(2) . no
N2 N4' 3.210(2) 4_455 no
N2 O1' 2.991(2) 4_555 no
N3 O1' 2.775(2) 4_555 no
N3' C4' 3.426(2) 3_555 no
N3' O6 3.056(2) 2_444 no
N4' O3 3.136(2) 4_554 no
N4' C2' 3.363(2) 3_555 no
N4' N5' 3.071(2) 3_655 no
N4' N2 3.210(2) 4_554 no
N5' N4' 3.071(2) 3_655 no
N6 O1 3.251(2) 4_454 no
N6 C2' 3.409(2) . no
N6 O1' 2.916(2) . no
N6' O1 2.929(2) . no
N6' O7 3.244(2) 4_555 no
N6' O3 2.867(2) 2_545 no
N6' C4 3.335(2) . no
N6' C5 3.379(2) . no
N7 C4 3.277(3) 2_455 no
N8 N2 3.164(2) 3_565 no
N8 C14 3.284(2) 3_465 no
N8 O2 3.049(2) 3_465 no
N5' H4A' 2.2305 3_655 no
N5' H2B 2.8046 2_545 no
N6 H7B 2.6996 . no
N6' H7A 2.6903 . no
N8 H3' 2.7093 2_454 no
C1' O5 3.419(3) 3_565 no
C2 O1' 3.302(2) 4_555 no
C2 C12 3.561(2) 3_565 no
C2' C4' 3.388(2) 3_555 no
C2' N6 3.409(2) . no
C2' O5 3.418(3) 3_565 no
C2' N4' 3.363(2) 3_555 no
C4 N7 3.277(3) 2_445 no
C4 N6' 3.335(2) . no
C4' N3' 3.426(2) 3_555 no
C4' C2' 3.388(2) 3_555 no
C5 N6' 3.379(2) . no
C6' O7 3.412(2) 4_555 no
C6' O5 3.355(3) 3_565 no
C8 O2 3.353(2) 3_565 no
C10 O1 3.273(2) 2_455 no
C11 N1 3.414(2) 3_565 no
C12 N2 3.449(2) 3_565 no
C12 C2 3.561(2) 3_565 no
C12 O2 3.350(2) 3_465 no
C13 C13 3.363(2) 3_465 no
C14 N1 3.399(2) . no
C14 N8 3.284(2) 3_465 no
C14 O7 2.995(2) 3_465 no
C1' H6A 2.9849 . no
C2' H2B 3.0245 4_454 no
C2' H6A 2.7423 . no
C4 H6B' 2.6116 . no
C4' H4A' 3.0026 3_655 no
C5 H6B' 2.8598 . no
C7 H6B' 2.5576 . no
C7 H6A 2.6212 . no
C9 H7A 3.0638 2_455 no
C13 H13 3.0960 3_465 no
C14 H1 2.5868 . no
C14 H2A 2.7910 . no
H1 C14 2.5868 . no
H1 H2A 2.3013 . no
H1 O2 1.8075 . no
H1 O3 2.7984 . no
H1 H6B 2.2161 . no
H6A' O3 2.0570 2_545 no
H6A' H2A 2.4809 2_545 no
H6B' C7 2.5576 . no
H6B' H7A 2.2161 . no
H6B' C5 2.8598 . no
H6B' O1 2.0883 . no
H6B' C4 2.6116 . no
H2A O3 1.9469 . no
H2A H6A' 2.4809 2_555 no
H2A C14 2.7910 . no
H2A H1 2.3013 . no
H2B C2' 3.0245 4_555 no
H2B H3 2.2679 . no
H2B N5' 2.8046 2_555 no
H2B O1' 2.2714 4_555 no
H2B H3' 2.5706 4_555 no
H3 H2B 2.2679 . no
H3 O1' 1.9719 4_555 no
H3 H6A 2.5774 4_555 no
H3' O7 2.5430 2_444 no
H3' N8 2.7093 2_444 no
H3' O6 2.3427 2_444 no
H3' H4B' 2.2328 . no
H3' H2B 2.5706 4_454 no
H4A' N5' 2.2305 3_655 no
H4A' C4' 3.0026 3_655 no
H4A' H4A' 2.4972 3_655 no
H4B' O7 2.5594 2_444 no
H4B' O3 2.5266 4_554 no
H4B' H3' 2.2328 . no
H6A H3 2.5774 4_454 no
H6A C1' 2.9849 . no
H6A C2' 2.7423 . no
H6A O1' 2.1038 . no
H6A H7B 2.2318 . no
H6A C7 2.6212 . no
H6B O2 2.6676 . no
H6B O1 2.6596 4_454 no
H6B H1 2.2161 . no
H7A O1 2.5511 . no
H7A N6' 2.6903 . no
H7A H6B' 2.2161 . no
H7A C9 3.0638 2_445 no
H7A O7 2.8706 4_555 no
H7B O1' 2.5544 . no
H7B N6 2.6996 . no
H7B H6A 2.2318 . no
H9 O3 2.5078 . no
H9 O4 2.4341 . no
H11 O5 2.4218 . no
H11 O6 2.4219 . no
H13 O2 2.4896 . no
H13 O7 2.4439 . no
H13 C13 3.0960 3_465 no

loop_
_geom_hbond_atom_site_label_D
_geom_hbond_atom_site_label_H
_geom_hbond_atom_site_label_A
_geom_hbond_site_symmetry_A
_geom_hbond_distance_DH
_geom_hbond_distance_HA
_geom_hbond_distance_DA
_geom_hbond_angle_DHA
_geom_hbond_publ_flag
N1 H1 O2 . 0.86 1.81 2.663(2) 173 y
N6' H6A' O3 2_545 0.86 2.06 2.867(2) 156 y
N6' H6B' O1 . 0.86 2.09 2.929(2) 166 y
N2 H2A O3 . 0.86 1.95 2.781(2) 163 y
N2 H2B O1' 4_555 0.86 2.27 2.991(2) 141 y
N3 H3 O1' 4_555 0.86 1.97 2.775(2) 155 y
N3' H3' O6 2_444 0.86 2.34 3.056(2) 141 y
N4' H4A' N5' 3_655 0.86 2.23 3.071(2) 165 y
N4' H4B' O7 2_444 0.86 2.56 3.355(2) 154 y
N4' H4B' O3 4_554 0.86 2.53 3.136(2) 129 y
N6 H6A O1' . 0.86 2.10 2.916(2) 157 y
C7 H7A O1 . 0.97 2.55 2.930(2) 103 y
C7 H7B O1' . 0.97 2.55 2.925(2) 103 y

loop_
_geom_torsion_atom_site_label_1
_geom_torsion_atom_site_label_2
_geom_torsion_atom_site_label_3
_geom_torsion_atom_site_label_4
_geom_torsion
_geom_torsion_publ_flag
C6 N1 C2 N2 179.24(15) no
C6 N1 C2 N3 1.1(2) no
C2 N1 C6 N6 -178.93(14) no
C2 N1 C6 C5 1.7(2) no
C4 N3 C2 N1 -4.2(2) no
C4 N3 C2 N2 177.67(15) no
C2 N3 C4 O1 -175.53(15) no
C2 N3 C4 C5 4.2(2) no
C4' N3' C2' O1' -179.83(14) no
C4' N3' C2' C1' -0.4(2) no
C2' N3' C4' N4' 177.70(15) no
C2' N3' C4' N5' -1.3(2) no
C6' N5' C4' N3' -1.0(2) no
C6' N5' C4' N4' -180.00(15) no
C4' N5' C6' N6' -176.13(15) no
C4' N5' C6' C1' 5.2(2) no
O4 N7 C10 C9 6.2(3) no
O4 N7 C10 C11 -175.0(2) no
O5 N7 C10 C9 -172.20(19) no
O5 N7 C10 C11 6.5(3) no
O6 N8 C12 C11 0.3(2) no
O7 N8 C12 C11 -179.76(15) no
O6 N8 C12 C13 -178.79(15) no
O7 N8 C12 C13 1.1(2) no
C7 C1' C2' N3' -175.99(14) no
C6' C1' C2' O1' -176.43(15) no
C7 C1' C2' O1' 3.4(2) no
C6' C1' C2' N3' 4.2(2) no
C6' C1' C7 C5 79.49(19) no
C7 C1' C6' N5' 173.27(15) no
C2' C1' C6' N5' -6.9(2) no
C2' C1' C6' N6' 174.52(15) no
C7 C1' C6' N6' -5.3(2) no
C2' C1' C7 C5 -100.30(17) no
O1 C4 C5 C7 0.8(2) no
N3 C4 C5 C6 -1.2(2) no
O1 C4 C5 C6 178.47(16) no
N3 C4 C5 C7 -178.87(13) no
C6 C5 C7 C1' 80.93(18) no
C7 C5 C6 N6 -3.2(2) no
C4 C5 C7 C1' -101.45(17) no
C4 C5 C6 N1 -1.5(2) no
C4 C5 C6 N6 179.18(15) no
C7 C5 C6 N1 176.09(14) no
C13 C8 C9 C10 0.7(2) no
C14 C8 C9 C10 -178.25(14) no
C9 C8 C13 C12 -1.3(2) no
C14 C8 C13 C12 177.66(14) no
C9 C8 C14 O2 -176.92(15) no
C9 C8 C14 O3 4.6(2) no
C13 C8 C14 O2 4.1(2) no
C13 C8 C14 O3 -174.33(15) no
C8 C9 C10 N7 179.28(16) no
C8 C9 C10 C11 0.6(2) no
N7 C10 C11 C12 -179.93(17) no
C9 C10 C11 C12 -1.2(2) no
C10 C11 C12 N8 -178.47(14) no
C10 C11 C12 C13 0.6(2) no
N8 C12 C13 C8 179.72(14) no
C11 C12 C13 C8 0.7(2) no

loop_
_cod_related_entry_id
_cod_related_entry_database
_cod_related_entry_code
1 ChemSpider 21121342
